data_7108257
loop_
_publ_author_name
'Ritesh Dubey'
'Mysore S. Pavan'
'Gautam R. Desiraju'

_publ_section_title
;
 Structural landscape of benzoic acid: using experimental crystal
 structures of fluorobenzoic acids as a probe
;
_journal_name_full Chem.Commun.
_journal_page_first 9020
_journal_paper_doi 10.1039/c2cc33811d
_journal_volume 48
_journal_year 2012
_chemical_compound_source 'see text'
_chemical_formula_moiety 'C7 H3 F3 O2'
_chemical_formula_sum 'C7 H3 F3 O2'
_chemical_formula_weight 176.09
_chemical_name_systematic ?
_space_group_IT_number 14
_symmetry_cell_setting monoclinic
_symmetry_Int_Tables_number 14
_symmetry_space_group_name_Hall '-P 2ybc'
_symmetry_space_group_name_H-M 'P 1 21/c 1'
_atom_sites_solution_hydrogens geom
_atom_sites_solution_primary direct
_atom_sites_solution_secondary difmap
_cell_angle_alpha 90
_cell_angle_beta 95.477(11)
_cell_angle_gamma 90
_cell_formula_units_Z 4
_cell_length_a 5.112(5)
_cell_length_b 5.193(5)
_cell_length_c 24.39(2)
_cell_measurement_reflns_used 1620
_cell_measurement_temperature 150
_cell_measurement_theta_max 27.5
_cell_measurement_theta_min 2.5
_cell_volume 644.5(10)
_computing_cell_refinement
;
CrystalClear-SM Expert 2.0 rc14 (Rigaku, 2009)
;
_computing_data_collection
;
CrystalClear-SM Expert 2.0 rc14 (Rigaku, 2009)
;
_computing_data_reduction
;
CrystalClear-SM Expert 2.0 rc14 (Rigaku, 2009)
;
_computing_publication_material 'PLATON (Spek, 2003)'
_computing_structure_refinement 'SHELXL-97 (Sheldrick, 1997)'
_computing_structure_solution 'SHELXS-97 (Sheldrick, 1997)'
_diffrn_ambient_temperature 150
_diffrn_detector_area_resol_mean 13.6612
_diffrn_measured_fraction_theta_full 0.993
_diffrn_measured_fraction_theta_max 0.993
_diffrn_measurement_details
;
scan:
Number of images: 180
Slice: -60.0000 - 120.0000
Image width: 1.0000
Exp time: 16.0000
Rotation axis: Omega
Omega: 0.0000
Chi: 54.0000
Phi: 0.0000
XTD: 49.4682
2theta: 29.4305
scan:
Number of images: 180
Slice: -60.0000 - 120.0000
Image width: 1.0000
Exp time: 16.0000
Rotation axis: Omega
Omega: 0.0000
Chi: 54.0000
Phi: 120.0000
XTD: 49.4682
2theta: 29.4305
scan:
Number of images: 180
Slice: -60.0000 - 120.0000
Image width: 1.0000
Exp time: 16.0000
Rotation axis: Omega
Omega: 0.0000
Chi: 54.0000
Phi: 240.0000
XTD: 49.4682
2theta: 29.4305

;
_diffrn_measurement_device
;
XtaLABmini: Fixed Chi 2 circle
;
_diffrn_measurement_device_type
;
Rigaku Mercury375R (2x2 bin mode)
;
_diffrn_measurement_method 'profile data from \w-scans'
_diffrn_radiation_monochromator 'Graphite Monochromator'
_diffrn_radiation_probe x-ray
_diffrn_radiation_source 'Sealed Tube'
_diffrn_radiation_type MoK\a
_diffrn_radiation_wavelength 0.71073
_diffrn_reflns_av_R_equivalents 0.0560
_diffrn_reflns_av_sigmaI/netI 0.0345
_diffrn_reflns_limit_h_max 6
_diffrn_reflns_limit_h_min -6
_diffrn_reflns_limit_k_max 6
_diffrn_reflns_limit_k_min -6
_diffrn_reflns_limit_l_max 31
_diffrn_reflns_limit_l_min -31
_diffrn_reflns_number 6117
_diffrn_reflns_reduction_process
;
;
_diffrn_reflns_theta_full 27.69
_diffrn_reflns_theta_max 27.69
_diffrn_reflns_theta_min 1.68
_exptl_absorpt_coefficient_mu 0.187
_exptl_absorpt_correction_T_max 0.964
_exptl_absorpt_correction_T_min 0.955
_exptl_absorpt_correction_type multi-scan
_exptl_absorpt_process_details 'Jacobson, R. (1998) Private communication'
_exptl_crystal_colour colorless
_exptl_crystal_density_diffrn 1.815
_exptl_crystal_density_method 'Not Measured'
_exptl_crystal_description block
_exptl_crystal_F_000 352
_exptl_crystal_size_max 0.250
_exptl_crystal_size_mid 0.200
_exptl_crystal_size_min 0.200
_refine_diff_density_max 0.345
_refine_diff_density_min -0.238
_refine_diff_density_rms 0.062
_refine_ls_extinction_method none
_refine_ls_goodness_of_fit_ref 1.138
_refine_ls_hydrogen_treatment mixed
_refine_ls_matrix_type full
_refine_ls_number_parameters 118
_refine_ls_number_reflns 1496
_refine_ls_number_restraints 0
_refine_ls_restrained_S_all 1.138
_refine_ls_R_factor_all 0.0484
_refine_ls_R_factor_gt 0.0409
_refine_ls_shift/su_max 0.000
_refine_ls_shift/su_mean 0.000
_refine_ls_structure_factor_coef Fsqd
_refine_ls_weighting_details 'calc w=1/[\s^2^(Fo^2^)+(0.0639P)^2^+0.2781P] where P=(Fo^2^+2Fc^2^)/3'
_refine_ls_weighting_scheme calc
_refine_ls_wR_factor_gt 0.1129
_refine_ls_wR_factor_ref 0.1330
_reflns_number_gt 1309
_reflns_number_total 1496
_reflns_threshold_expression I>2\s(I)
_cod_data_source_file c2cc33811d.txt
_cod_data_source_block datam4
_cod_original_sg_symbol_H-M 'P 21/c'
_cod_database_code 7108257

loop_
_symmetry_equiv_pos_site_id
_symmetry_equiv_pos_as_xyz
1 x,y,z
2 -x,1/2+y,1/2-z
3 -x,-y,-z
4 x,1/2-y,1/2+z

loop_
_atom_site_aniso_label
_atom_site_aniso_U_11
_atom_site_aniso_U_22
_atom_site_aniso_U_33
_atom_site_aniso_U_23
_atom_site_aniso_U_13
_atom_site_aniso_U_12
F1 0.0344(6) 0.0330(6) 0.0312(6) -0.0099(4) 0.0096(5) -0.0154(5)
F3 0.0330(6) 0.0461(7) 0.0340(6) 0.0015(5) 0.0172(5) -0.0087(5)
F5 0.0405(7) 0.0427(7) 0.0275(6) -0.0120(5) 0.0132(5) -0.0078(5)
O2 0.0348(7) 0.0315(7) 0.0299(7) -0.0037(5) 0.0133(5) -0.0133(6)
O4 0.0344(7) 0.0353(8) 0.0245(6) -0.0075(5) 0.0104(5) -0.0089(6)
C6 0.0206(8) 0.0225(8) 0.0205(8) 0.0021(6) 0.0021(6) -0.0007(6)
C7 0.0219(8) 0.0210(8) 0.0237(8) -0.0007(6) 0.0012(6) -0.0043(6)
C8 0.0253(8) 0.0291(9) 0.0200(8) -0.0021(6) 0.0038(6) 0.0000(7)
C9 0.0204(8) 0.0305(9) 0.0253(8) 0.0053(7) 0.0068(6) -0.0008(7)
C10 0.0251(9) 0.0255(9) 0.0304(9) 0.0014(7) 0.0040(7) -0.0064(7)
C11 0.0228(8) 0.0233(8) 0.0210(8) 0.0000(6) 0.0027(6) -0.0017(6)
C12 0.0259(8) 0.0246(9) 0.0229(8) -0.0024(6) 0.0031(6) -0.0041(7)

loop_
_atom_site_label
_atom_site_type_symbol
_atom_site_thermal_displace_type
_atom_site_fract_x
_atom_site_fract_y
_atom_site_fract_z
_atom_site_occupancy
_atom_site_U_iso_or_equiv
_atom_site_calc_flag
_atom_site_refinement_flags
F1 F Uani 0.2341(2) 0.2291(2) 0.15623(4) 1.000 0.0325(3) d .
F3 F Uani -0.4496(2) -0.2749(2) 0.20977(5) 1.000 0.0368(4) d .
F5 F Uani -0.1129(2) 0.1221(2) 0.22712(4) 1.000 0.0363(4) d .
O2 O Uani 0.4002(3) 0.1431(3) 0.05908(5) 1.000 0.0314(4) d .
O4 O Uani 0.2577(3) -0.2110(3) 0.01322(5) 1.000 0.0309(4) d .
C6 C Uani 0.0727(3) -0.1115(3) 0.09579(6) 1.000 0.0212(5) d .
C7 C Uani 0.0678(3) 0.0339(3) 0.14374(7) 1.000 0.0223(5) d .
C8 C Uani -0.1100(3) -0.0209(3) 0.18165(7) 1.000 0.0247(5) d .
C9 C Uani -0.2812(3) -0.2254(4) 0.17227(7) 1.000 0.0251(5) d .
C10 C Uani -0.2800(4) -0.3765(4) 0.12549(8) 1.000 0.0269(5) d .
C11 C Uani 0.2556(3) -0.0574(3) 0.05327(7) 1.000 0.0223(5) d .
C12 C Uani -0.1039(4) -0.3174(3) 0.08767(7) 1.000 0.0244(5) d .
H2 H Uiso 0.49300 0.15410 0.03250 1.000 0.0470 c R
H10 H Uiso -0.399(4) -0.519(5) 0.1178(9) 1.000 0.038(6) d .
H12 H Uiso -0.102(4) -0.412(5) 0.0554(10) 1.000 0.036(6) d .

loop_
_atom_type_symbol
_atom_type_description
_atom_type_scat_dispersion_real
_atom_type_scat_dispersion_imag
_atom_type_scat_source
C C 0.0033 0.0016 ' International Tables Vol C Tables 4.2.6.8 and 6.1.1.4'
H H 0.0000 0.0000 ' International Tables Vol C Tables 4.2.6.8 and 6.1.1.4'
F F 0.0171 0.0103 ' International Tables Vol C Tables 4.2.6.8 and 6.1.1.4'
O O 0.0106 0.0060 ' International Tables Vol C Tables 4.2.6.8 and 6.1.1.4'

loop_
_geom_angle_atom_site_label_1
_geom_angle_atom_site_label_2
_geom_angle_atom_site_label_3
_geom_angle
_geom_angle_publ_flag
C11 O2 H2 109.00 no
C7 C6 C11 123.04(14) no
C7 C6 C12 117.96(14) no
C11 C6 C12 119.00(14) no
F1 C7 C8 116.48(14) yes
C6 C7 C8 120.90(14) no
F1 C7 C6 122.61(14) yes
F5 C8 C7 119.96(14) yes
C7 C8 C9 119.52(15) no
F5 C8 C9 120.52(14) yes
F3 C9 C8 118.22(16) yes
C8 C9 C10 121.29(16) no
F3 C9 C10 120.49(17) yes
C9 C10 C12 118.54(18) no
O2 C11 O4 123.62(16) yes
O4 C11 C6 118.20(14) yes
O2 C11 C6 118.18(14) yes
C6 C12 C10 121.77(16) no
C9 C10 H10 122.8(13) no
C12 C10 H10 118.6(13) no
C6 C12 H12 117.7(14) no
C10 C12 H12 120.5(14) no

loop_
_geom_bond_atom_site_label_1
_geom_bond_atom_site_label_2
_geom_bond_distance
_geom_bond_publ_flag
F1 C7 1.339(2) yes
F3 C9 1.339(2) yes
F5 C8 1.336(2) yes
O2 C11 1.277(3) yes
O4 C11 1.262(2) yes
O2 H2 0.8400 no
C6 C11 1.488(3) no
C6 C12 1.401(3) no
C6 C7 1.394(3) no
C7 C8 1.387(3) no
C8 C9 1.381(3) no
C9 C10 1.385(3) no
C10 C12 1.384(3) no
C10 H10 0.97(2) no
C12 H12 0.93(2) no

loop_
_geom_hbond_atom_site_label_D
_geom_hbond_atom_site_label_H
_geom_hbond_atom_site_label_A
_geom_hbond_distance_DH
_geom_hbond_distance_HA
_geom_hbond_distance_DA
_geom_hbond_angle_DHA
_geom_hbond_site_symmetry_A
_geom_hbond_publ_flag
O2 H2 O4 0.8400 1.8000 2.623(3) 167.00 3_655 yes
C10 H10 F1 0.97(2) 2.54(2) 3.359(4) 142.9(17) 1_445 yes
C10 H10 O2 0.97(2) 2.43(2) 3.319(4) 153.1(18) 1_445 yes
C12 H12 O4 0.93(2) 2.43(2) 2.768(4) 101.6(16) . yes

loop_
_geom_torsion_atom_site_label_1
_geom_torsion_atom_site_label_2
_geom_torsion_atom_site_label_3
_geom_torsion_atom_site_label_4
_geom_torsion
_geom_torsion_publ_flag
C11 C6 C7 F1 -2.3(2) no
C11 C6 C7 C8 178.70(15) no
C12 C6 C7 F1 177.76(15) no
C12 C6 C7 C8 -1.2(2) no
C7 C6 C11 O2 -5.5(2) no
C7 C6 C11 O4 175.07(16) no
C12 C6 C11 O2 174.40(16) no
C12 C6 C11 O4 -5.0(2) no
C7 C6 C12 C10 0.3(3) no
C11 C6 C12 C10 -179.58(16) no
F1 C7 C8 F5 1.5(2) no
F1 C7 C8 C9 -177.80(15) no
C6 C7 C8 F5 -179.45(14) no
C6 C7 C8 C9 1.2(2) no
F5 C8 C9 F3 0.3(2) no
F5 C8 C9 C10 -179.67(16) no
C7 C8 C9 F3 179.56(15) no
C7 C8 C9 C10 -0.4(3) no
F3 C9 C10 C12 179.58(17) no
C8 C9 C10 C12 -0.5(3) no
C9 C10 C12 C6 0.5(3) no
